data_7020176
loop_
_publ_author_name
'Bouamaied, Imenne'
'Constable, Edwin C.'
'Housecroft, Catherine E.'
'Neuburger, Markus'
'Zampese, Jennifer A.'

_publ_section_title
;
 Stereochemistry controlled by an asymmetric sulfur atom, and a rare
 example of a kryptoracemate.
;
_journal_issue 34
_journal_name_full 'Dalton transactions (Cambridge, England : 2003)'
_journal_page_first 10276
_journal_page_last 10285
_journal_paper_doi 10.1039/c2dt30892d
_journal_volume 41
_journal_year 2012
_chemical_formula_moiety 'C17 H14 N2 S'
_chemical_formula_sum 'C17 H14 N2 S'
_chemical_formula_weight 278.37
_chemical_name_systematic
;
?
;
_space_group_IT_number 2
_symmetry_cell_setting triclinic
_symmetry_space_group_name_Hall '-P 1'
_symmetry_space_group_name_H-M 'P -1'
_atom_sites_solution_hydrogens geom
_atom_sites_solution_primary direct
_atom_sites_solution_secondary difmap
_audit_creation_method SHELXL-97
_cell_angle_alpha 95.08(3)
_cell_angle_beta 95.78(3)
_cell_angle_gamma 101.52(3)
_cell_formula_units_Z 4
_cell_length_a 9.811(4)
_cell_length_b 9.938(4)
_cell_length_c 14.981(5)
_cell_measurement_reflns_used 4370
_cell_measurement_temperature 173(2)
_cell_measurement_theta_max 53.31
_cell_measurement_theta_min 4.74
_cell_volume 1415.1(10)
_computing_cell_refinement 'Stoe IPDS'
_computing_data_collection 'Stoe IPDS'
_computing_data_reduction 'Stoe IPDS'
_computing_molecular_graphics 'Bruker SHELXTL'
_computing_publication_material 'Bruker SHELXTL'
_computing_structure_refinement 'SHELXL-97 (Sheldrick, 1997)'
_computing_structure_solution 'SHELXS-97 (Sheldrick, 1990)'
_diffrn_ambient_temperature 173(2)
_diffrn_measured_fraction_theta_full 0.998
_diffrn_measured_fraction_theta_max 0.998
_diffrn_measurement_device_type 'Stoe IPDS'
_diffrn_measurement_method '\w scans'
_diffrn_radiation_monochromator graphite
_diffrn_radiation_source 'fine-focus sealed tube'
_diffrn_radiation_type MoK\a
_diffrn_radiation_wavelength 0.71073
_diffrn_reflns_av_R_equivalents 0.1183
_diffrn_reflns_av_sigmaI/netI 0.0854
_diffrn_reflns_limit_h_max 11
_diffrn_reflns_limit_h_min -11
_diffrn_reflns_limit_k_max 11
_diffrn_reflns_limit_k_min -11
_diffrn_reflns_limit_l_max 17
_diffrn_reflns_limit_l_min -17
_diffrn_reflns_number 14897
_diffrn_reflns_theta_full 25.10
_diffrn_reflns_theta_max 25.10
_diffrn_reflns_theta_min 2.10
_exptl_absorpt_coefficient_mu 0.219
_exptl_absorpt_correction_T_max 0.9935
_exptl_absorpt_correction_T_min 0.8797
_exptl_absorpt_correction_type multi-scan
_exptl_absorpt_process_details '(Blessing 1951)'
_exptl_crystal_colour colourless
_exptl_crystal_density_diffrn 1.307
_exptl_crystal_density_method 'not measured'
_exptl_crystal_description plate
_exptl_crystal_F_000 584
_exptl_crystal_size_max 0.60
_exptl_crystal_size_mid 0.30
_exptl_crystal_size_min 0.03
_refine_diff_density_max 0.168
_refine_diff_density_min -0.289
_refine_diff_density_rms 0.048
_refine_ls_extinction_method none
_refine_ls_goodness_of_fit_ref 1.039
_refine_ls_hydrogen_treatment constr
_refine_ls_matrix_type full
_refine_ls_number_parameters 363
_refine_ls_number_reflns 5026
_refine_ls_number_restraints 0
_refine_ls_restrained_S_all 1.039
_refine_ls_R_factor_all 0.0889
_refine_ls_R_factor_gt 0.0667
_refine_ls_shift/su_max 0.000
_refine_ls_shift/su_mean 0.000
_refine_ls_structure_factor_coef Fsqd
_refine_ls_weighting_details 'calc w=1/[\s^2^(Fo^2^)+(0.0861P)^2^+0.2719P] where P=(Fo^2^+2Fc^2^)/3'
_refine_ls_weighting_scheme calc
_refine_ls_wR_factor_gt 0.1689
_refine_ls_wR_factor_ref 0.1878
_reflns_number_gt 3639
_reflns_number_total 5026
_reflns_threshold_expression >2sigma(I)
_cod_data_source_file c2dt30892d.txt
_cod_data_source_block ib42
_cod_depositor_comments
;
The following automatic conversions were performed:

'_symmetry_cell_setting' value 'Triclinic' changed to 'triclinic'
according to /home/saulius/struct/CIF-dictionaries/cif_core.dic
dictionary named 'cif_core.dic' version 2.4.2 from 2011-04-26.

Automatic conversion script
Id: cif_fix_values 1891 2012-01-12 08:04:46Z andrius 
;
_cod_original_cell_volume 1415.1(9)
_cod_original_sg_symbol_Hall -P1
_cod_original_sg_symbol_H-M P-1
_cod_database_code 7020176

loop_
_symmetry_equiv_pos_as_xyz
'x, y, z'
'-x, -y, -z'

loop_
_atom_site_label
_atom_site_type_symbol
_atom_site_fract_x
_atom_site_fract_y
_atom_site_fract_z
_atom_site_U_iso_or_equiv
_atom_site_adp_type
_atom_site_occupancy
_atom_site_symmetry_multiplicity
_atom_site_calc_flag
_atom_site_refinement_flags
S1A S 0.77102(9) 0.68524(9) -0.06379(6) 0.0808(3) Uani 1 1 d .
N1A N 0.5234(3) 1.0054(2) 0.14931(15) 0.0685(6) Uani 1 1 d .
N2A N 0.3325(3) 0.7230(2) -0.01037(14) 0.0645(6) Uani 1 1 d .
C1A C 0.4967(4) 1.0965(3) 0.2138(2) 0.0746(8) Uani 1 1 d .
H1AA H 0.5733 1.1642 0.2446 0.090 Uiso 1 1 calc R
C2A C 0.3669(4) 1.0975(3) 0.2375(2) 0.0795(9) Uani 1 1 d .
H2AA H 0.3539 1.1637 0.2838 0.095 Uiso 1 1 calc R
C3A C 0.2556(4) 1.0021(3) 0.1937(2) 0.0811(9) Uani 1 1 d .
H3AA H 0.1636 1.0004 0.2089 0.097 Uiso 1 1 calc R
C4A C 0.2795(3) 0.9073(3) 0.1264(2) 0.0734(8) Uani 1 1 d .
H4AA H 0.2036 0.8405 0.0941 0.088 Uiso 1 1 calc R
C5A C 0.4131(3) 0.9110(3) 0.10696(17) 0.0609(7) Uani 1 1 d .
C6A C 0.4443(3) 0.8085(3) 0.03717(17) 0.0616(7) Uani 1 1 d .
C7A C 0.5810(3) 0.8041(3) 0.02588(17) 0.0651(7) Uani 1 1 d .
H7AA H 0.6565 0.8677 0.0612 0.078 Uiso 1 1 calc R
C8A C 0.6062(3) 0.7053(3) -0.03786(18) 0.0655(7) Uani 1 1 d .
C9A C 0.4907(3) 0.6145(3) -0.08649(18) 0.0672(7) Uani 1 1 d .
H9AA H 0.5044 0.5433 -0.1291 0.081 Uiso 1 1 calc R
C10A C 0.3579(3) 0.6270(3) -0.07341(17) 0.0634(7) Uani 1 1 d .
C11A C 0.2319(3) 0.5342(3) -0.12634(18) 0.0657(7) Uani 1 1 d .
C12A C 0.1013(3) 0.5244(3) -0.09927(18) 0.0684(7) Uani 1 1 d .
H12A H 0.0903 0.5805 -0.0469 0.082 Uiso 1 1 calc R
C13A C -0.0150(3) 0.4348(3) -0.1463(2) 0.0746(8) Uani 1 1 d .
H13A H -0.1043 0.4294 -0.1258 0.090 Uiso 1 1 calc R
C14A C -0.0014(4) 0.3532(3) -0.2229(2) 0.0793(8) Uani 1 1 d .
H14A H -0.0806 0.2905 -0.2551 0.095 Uiso 1 1 calc R
C15A C 0.1270(4) 0.3636(4) -0.2519(2) 0.0940(11) Uani 1 1 d .
H15A H 0.1370 0.3085 -0.3050 0.113 Uiso 1 1 calc R
C16A C 0.2426(4) 0.4534(4) -0.2051(2) 0.0876(10) Uani 1 1 d .
H16A H 0.3311 0.4602 -0.2269 0.105 Uiso 1 1 calc R
C17A C 0.8894(4) 0.8197(4) 0.0076(3) 0.0953(11) Uani 1 1 d .
H17A H 0.8680 0.9090 -0.0044 0.143 Uiso 1 1 calc R
H17B H 0.9856 0.8183 -0.0042 0.143 Uiso 1 1 calc R
H17C H 0.8800 0.8060 0.0709 0.143 Uiso 1 1 calc R
S1B S 0.70906(12) 1.25673(9) 0.45268(7) 0.0958(3) Uani 1 1 d .
N1B N 1.0360(3) 1.0105(3) 0.67070(17) 0.0801(7) Uani 1 1 d .
N2B N 0.7532(3) 0.8235(2) 0.50634(15) 0.0671(6) Uani 1 1 d .
C1B C 1.1245(4) 0.9848(4) 0.7383(2) 0.0868(10) Uani 1 1 d .
H1BA H 1.1947 1.0599 0.7679 0.104 Uiso 1 1 calc R
C2B C 1.1201(4) 0.8569(4) 0.7675(2) 0.0906(10) Uani 1 1 d .
H2BA H 1.1834 0.8448 0.8169 0.109 Uiso 1 1 calc R
C3B C 1.0223(4) 0.7480(4) 0.7234(2) 0.0926(10) Uani 1 1 d .
H3BA H 1.0173 0.6578 0.7410 0.111 Uiso 1 1 calc R
C4B C 0.9308(4) 0.7704(3) 0.6528(2) 0.0809(9) Uani 1 1 d .
H4BA H 0.8621 0.6957 0.6214 0.097 Uiso 1 1 calc R
C5B C 0.9397(3) 0.9020(3) 0.62833(18) 0.0673(7) Uani 1 1 d .
C6B C 0.8379(3) 0.9336(3) 0.55573(17) 0.0663(7) Uani 1 1 d .
C7B C 0.8323(3) 1.0689(3) 0.54341(19) 0.0710(7) Uani 1 1 d .
H7BA H 0.8962 1.1434 0.5790 0.085 Uiso 1 1 calc R
C8B C 0.7330(4) 1.0940(3) 0.47886(19) 0.0720(8) Uani 1 1 d .
C9B C 0.6429(3) 0.9809(3) 0.42874(19) 0.0722(8) Uani 1 1 d .
H9BA H 0.5713 0.9945 0.3850 0.087 Uiso 1 1 calc R
C10B C 0.6573(3) 0.8485(3) 0.44232(18) 0.0659(7) Uani 1 1 d .
C11B C 0.5652(3) 0.7260(3) 0.38795(18) 0.0661(7) Uani 1 1 d .
C12B C 0.4781(4) 0.7382(3) 0.3116(2) 0.0859(10) Uani 1 1 d .
H12B H 0.4807 0.8268 0.2919 0.103 Uiso 1 1 calc R
C13B C 0.3884(4) 0.6254(3) 0.2640(2) 0.0877(10) Uani 1 1 d .
H13B H 0.3301 0.6370 0.2119 0.105 Uiso 1 1 calc R
C14B C 0.3816(4) 0.4964(3) 0.2905(2) 0.0766(8) Uani 1 1 d .
H14B H 0.3171 0.4188 0.2587 0.092 Uiso 1 1 calc R
C15B C 0.4703(4) 0.4816(3) 0.3642(2) 0.0902(11) Uani 1 1 d .
H15B H 0.4691 0.3924 0.3826 0.108 Uiso 1 1 calc R
C16B C 0.5605(4) 0.5946(3) 0.4115(2) 0.0822(9) Uani 1 1 d .
H16B H 0.6215 0.5817 0.4620 0.099 Uiso 1 1 calc R
C17B C 0.8411(5) 1.3734(4) 0.5260(3) 0.1159(14) Uani 1 1 d .
H17D H 0.8232 1.3649 0.5886 0.174 Uiso 1 1 calc R
H17E H 0.8409 1.4680 0.5124 0.174 Uiso 1 1 calc R
H17F H 0.9326 1.3520 0.5176 0.174 Uiso 1 1 calc R

loop_
_atom_site_aniso_label
_atom_site_aniso_U_11
_atom_site_aniso_U_22
_atom_site_aniso_U_33
_atom_site_aniso_U_23
_atom_site_aniso_U_13
_atom_site_aniso_U_12
S1A 0.0777(5) 0.0892(6) 0.0747(5) 0.0006(4) -0.0002(4) 0.0245(4)
N1A 0.0812(15) 0.0590(13) 0.0605(13) 0.0027(11) -0.0029(11) 0.0104(11)
N2A 0.0765(15) 0.0601(13) 0.0533(12) 0.0030(10) 0.0014(11) 0.0102(11)
C1A 0.098(2) 0.0537(15) 0.0642(17) -0.0002(13) -0.0070(16) 0.0082(15)
C2A 0.103(3) 0.0598(16) 0.0732(19) -0.0053(14) 0.0042(17) 0.0203(16)
C3A 0.085(2) 0.0742(19) 0.082(2) -0.0074(16) 0.0100(17) 0.0173(16)
C4A 0.080(2) 0.0678(17) 0.0675(17) -0.0040(14) 0.0028(15) 0.0114(15)
C5A 0.0768(18) 0.0533(14) 0.0510(13) 0.0067(11) -0.0011(12) 0.0139(13)
C6A 0.0768(18) 0.0542(14) 0.0506(13) 0.0069(11) -0.0013(12) 0.0103(13)
C7A 0.0768(18) 0.0611(15) 0.0541(14) 0.0068(12) -0.0025(13) 0.0117(13)
C8A 0.0798(18) 0.0649(16) 0.0524(14) 0.0103(12) 0.0006(13) 0.0187(14)
C9A 0.0798(19) 0.0636(16) 0.0555(14) 0.0017(12) 0.0022(13) 0.0141(14)
C10A 0.0787(19) 0.0587(15) 0.0493(13) 0.0026(12) 0.0013(12) 0.0113(13)
C11A 0.0806(19) 0.0612(15) 0.0521(14) 0.0012(12) 0.0022(13) 0.0128(13)
C12A 0.082(2) 0.0656(16) 0.0537(14) -0.0031(12) 0.0002(14) 0.0133(14)
C13A 0.0780(19) 0.0727(18) 0.0687(17) 0.0017(14) -0.0004(15) 0.0127(15)
C14A 0.088(2) 0.0713(18) 0.0688(18) -0.0096(15) -0.0053(16) 0.0090(16)
C15A 0.097(3) 0.094(2) 0.078(2) -0.0308(18) 0.0002(19) 0.0116(19)
C16A 0.084(2) 0.094(2) 0.0732(19) -0.0266(17) 0.0083(16) 0.0076(17)
C17A 0.077(2) 0.099(2) 0.104(3) -0.004(2) -0.0051(19) 0.0180(18)
S1B 0.1366(8) 0.0619(5) 0.0887(6) 0.0047(4) 0.0008(6) 0.0281(5)
N1B 0.0862(17) 0.0824(17) 0.0643(15) -0.0076(13) -0.0012(13) 0.0117(14)
N2B 0.0831(16) 0.0608(13) 0.0543(12) 0.0045(10) 0.0007(11) 0.0127(11)
C1B 0.082(2) 0.099(2) 0.0691(19) -0.0134(18) -0.0039(16) 0.0108(18)
C2B 0.091(2) 0.111(3) 0.0681(19) 0.0029(19) -0.0081(17) 0.031(2)
C3B 0.105(3) 0.089(2) 0.082(2) 0.0102(18) -0.0082(19) 0.025(2)
C4B 0.094(2) 0.0742(19) 0.0699(18) 0.0044(15) -0.0046(16) 0.0154(16)
C5B 0.0774(18) 0.0688(17) 0.0537(14) -0.0027(13) 0.0079(13) 0.0146(14)
C6B 0.0817(19) 0.0626(16) 0.0525(14) 0.0014(12) 0.0080(13) 0.0128(14)
C7B 0.086(2) 0.0616(16) 0.0610(16) -0.0036(13) 0.0072(14) 0.0102(14)
C8B 0.098(2) 0.0591(15) 0.0606(16) 0.0037(13) 0.0120(15) 0.0197(15)
C9B 0.091(2) 0.0652(17) 0.0601(15) 0.0055(13) 0.0016(14) 0.0197(15)
C10B 0.0821(18) 0.0618(15) 0.0519(14) 0.0056(12) 0.0061(13) 0.0120(13)
C11B 0.0817(19) 0.0622(16) 0.0526(14) 0.0052(12) 0.0040(13) 0.0134(14)
C12B 0.105(2) 0.0631(17) 0.082(2) 0.0102(15) -0.0212(18) 0.0154(16)
C13B 0.094(2) 0.079(2) 0.080(2) 0.0034(17) -0.0210(18) 0.0123(17)
C14B 0.090(2) 0.0671(18) 0.0637(17) -0.0011(14) 0.0020(15) 0.0027(15)
C15B 0.139(3) 0.0615(17) 0.0623(17) 0.0052(14) -0.0090(19) 0.0132(19)
C16B 0.120(3) 0.0637(17) 0.0557(16) 0.0020(13) -0.0163(16) 0.0167(17)
C17B 0.151(4) 0.065(2) 0.124(3) -0.003(2) 0.002(3) 0.018(2)

loop_
_atom_type_symbol
_atom_type_description
_atom_type_scat_dispersion_real
_atom_type_scat_dispersion_imag
_atom_type_scat_source
C C 0.0033 0.0016 'International Tables Vol C Tables 4.2.6.8 and 6.1.1.4'
H H 0.0000 0.0000 'International Tables Vol C Tables 4.2.6.8 and 6.1.1.4'
N N 0.0061 0.0033 'International Tables Vol C Tables 4.2.6.8 and 6.1.1.4'
S S 0.1246 0.1234 'International Tables Vol C Tables 4.2.6.8 and 6.1.1.4'

loop_
_geom_angle_atom_site_label_1
_geom_angle_atom_site_label_2
_geom_angle_atom_site_label_3
_geom_angle
C8A S1A C17A 103.93(16)
C5A N1A C1A 116.7(3)
C6A N2A C10A 117.0(3)
N1A C1A C2A 123.9(3)
N1A C1A H1AA 118.1
C2A C1A H1AA 118.1
C1A C2A C3A 119.0(3)
C1A C2A H2AA 120.5
C3A C2A H2AA 120.5
C2A C3A C4A 118.5(3)
C2A C3A H3AA 120.7
C4A C3A H3AA 120.7
C5A C4A C3A 119.4(3)
C5A C4A H4AA 120.3
C3A C4A H4AA 120.3
N1A C5A C4A 122.5(3)
N1A C5A C6A 116.2(3)
C4A C5A C6A 121.3(2)
N2A C6A C7A 124.0(3)
N2A C6A C5A 115.7(3)
C7A C6A C5A 120.2(2)
C6A C7A C8A 118.7(3)
C6A C7A H7AA 120.6
C8A C7A H7AA 120.6
C7A C8A C9A 117.6(3)
C7A C8A S1A 125.7(2)
C9A C8A S1A 116.7(2)
C10A C9A C8A 120.5(3)
C10A C9A H9AA 119.7
C8A C9A H9AA 119.7
N2A C10A C9A 122.0(3)
N2A C10A C11A 116.0(3)
C9A C10A C11A 121.9(3)
C12A C11A C16A 117.3(3)
C12A C11A C10A 121.5(2)
C16A C11A C10A 121.2(3)
C11A C12A C13A 121.7(3)
C11A C12A H12A 119.2
C13A C12A H12A 119.2
C14A C13A C12A 120.0(3)
C14A C13A H13A 120.0
C12A C13A H13A 120.0
C15A C14A C13A 119.2(3)
C15A C14A H14A 120.4
C13A C14A H14A 120.4
C14A C15A C16A 120.7(3)
C14A C15A H15A 119.7
C16A C15A H15A 119.7
C15A C16A C11A 121.1(3)
C15A C16A H16A 119.4
C11A C16A H16A 119.4
S1A C17A H17A 109.5
S1A C17A H17B 109.5
H17A C17A H17B 109.5
S1A C17A H17C 109.5
H17A C17A H17C 109.5
H17B C17A H17C 109.5
C8B S1B C17B 103.77(19)
C1B N1B C5B 116.8(3)
C6B N2B C10B 117.2(2)
N1B C1B C2B 124.2(3)
N1B C1B H1BA 117.9
C2B C1B H1BA 117.9
C3B C2B C1B 118.1(3)
C3B C2B H2BA 120.9
C1B C2B H2BA 120.9
C2B C3B C4B 119.1(3)
C2B C3B H3BA 120.4
C4B C3B H3BA 120.4
C5B C4B C3B 119.6(3)
C5B C4B H4BA 120.2
C3B C4B H4BA 120.2
N1B C5B C4B 122.1(3)
N1B C5B C6B 116.1(3)
C4B C5B C6B 121.8(3)
N2B C6B C7B 123.5(3)
N2B C6B C5B 115.7(2)
C7B C6B C5B 120.7(3)
C8B C7B C6B 119.1(3)
C8B C7B H7BA 120.4
C6B C7B H7BA 120.4
C7B C8B C9B 117.8(3)
C7B C8B S1B 126.2(2)
C9B C8B S1B 116.0(2)
C10B C9B C8B 120.1(3)
C10B C9B H9BA 119.9
C8B C9B H9BA 119.9
N2B C10B C9B 122.2(3)
N2B C10B C11B 116.5(2)
C9B C10B C11B 121.3(3)
C16B C11B C12B 116.7(3)
C16B C11B C10B 121.6(2)
C12B C11B C10B 121.7(3)
C13B C12B C11B 121.5(3)
C13B C12B H12B 119.3
C11B C12B H12B 119.3
C14B C13B C12B 120.9(3)
C14B C13B H13B 119.6
C12B C13B H13B 119.6
C13B C14B C15B 118.5(3)
C13B C14B H14B 120.8
C15B C14B H14B 120.8
C16B C15B C14B 120.6(3)
C16B C15B H15B 119.7
C14B C15B H15B 119.7
C15B C16B C11B 121.8(3)
C15B C16B H16B 119.1
C11B C16B H16B 119.1
S1B C17B H17D 109.5
S1B C17B H17E 109.5
H17D C17B H17E 109.5
S1B C17B H17F 109.5
H17D C17B H17F 109.5
H17E C17B H17F 109.5

loop_
_geom_bond_atom_site_label_1
_geom_bond_atom_site_label_2
_geom_bond_distance
S1A C8A 1.746(3)
S1A C17A 1.776(4)
N1A C5A 1.343(3)
N1A C1A 1.347(4)
N2A C6A 1.340(3)
N2A C10A 1.359(4)
C1A C2A 1.357(5)
C1A H1AA 0.9500
C2A C3A 1.361(4)
C2A H2AA 0.9500
C3A C4A 1.388(4)
C3A H3AA 0.9500
C4A C5A 1.365(4)
C4A H4AA 0.9500
C5A C6A 1.492(4)
C6A C7A 1.377(4)
C7A C8A 1.384(4)
C7A H7AA 0.9500
C8A C9A 1.392(4)
C9A C10A 1.365(4)
C9A H9AA 0.9500
C10A C11A 1.491(4)
C11A C12A 1.370(4)
C11A C16A 1.392(4)
C12A C13A 1.383(4)
C12A H12A 0.9500
C13A C14A 1.379(4)
C13A H13A 0.9500
C14A C15A 1.360(5)
C14A H14A 0.9500
C15A C16A 1.378(5)
C15A H15A 0.9500
C16A H16A 0.9500
C17A H17A 0.9800
C17A H17B 0.9800
C17A H17C 0.9800
S1B C8B 1.752(3)
S1B C17B 1.765(4)
N1B C1B 1.342(4)
N1B C5B 1.345(4)
N2B C6B 1.344(3)
N2B C10B 1.350(4)
C1B C2B 1.374(5)
C1B H1BA 0.9500
C2B C3B 1.364(5)
C2B H2BA 0.9500
C3B C4B 1.380(5)
C3B H3BA 0.9500
C4B C5B 1.378(4)
C4B H4BA 0.9500
C5B C6B 1.498(4)
C6B C7B 1.384(4)
C7B C8B 1.378(4)
C7B H7BA 0.9500
C8B C9B 1.389(4)
C9B C10B 1.381(4)
C9B H9BA 0.9500
C10B C11B 1.483(4)
C11B C16B 1.376(4)
C11B C12B 1.386(4)
C12B C13B 1.371(4)
C12B H12B 0.9500
C13B C14B 1.366(4)
C13B H13B 0.9500
C14B C15B 1.372(5)
C14B H14B 0.9500
C15B C16B 1.372(4)
C15B H15B 0.9500
C16B H16B 0.9500
C17B H17D 0.9800
C17B H17E 0.9800
C17B H17F 0.9800
